data_7040901
loop_
_publ_author_name
'Lin, Hua'
'Chen, Hong'
'Zheng, Yu-Jun'
'Yu, Ju-Song'
'Wu, Li-Ming'

_publ_section_title
;
 AXXTe12 (A = Rb, Cs; X(II) = Mn, Zn, Cd; X(III) = Ga, In): quaternary
 semiconducting tellurides with very low thermal conductivities.
;
_journal_issue 44
_journal_name_full 'Dalton transactions (Cambridge, England : 2003)'
_journal_page_first 17606
_journal_page_last 17609
_journal_paper_doi 10.1039/c6dt03630a
_journal_volume 45
_journal_year 2016
_chemical_formula_moiety 'Cs Ga5 Mn4 Te12'
_chemical_formula_sum 'Cs Ga5 Mn4 Te12'
_chemical_formula_weight 2232.47
_chemical_name_systematic
; 
 ? 
;
_space_group_IT_number 146
_symmetry_cell_setting trigonal
_symmetry_space_group_name_Hall 'R 3'
_symmetry_space_group_name_H-M 'R 3 :H'
_atom_sites_solution_primary direct
_atom_sites_solution_secondary difmap
_audit_creation_method SHELXL-97
_audit_update_record
;
2016-06-30 deposited with the CCDC.
2016-10-13 downloaded from the CCDC.
;
_cell_angle_alpha 90.00
_cell_angle_beta 90.00
_cell_angle_gamma 120.00
_cell_formula_units_Z 3
_cell_length_a 15.376(4)
_cell_length_b 15.376(4)
_cell_length_c 10.441(4)
_cell_measurement_reflns_used 2212
_cell_measurement_temperature 293(2)
_cell_measurement_theta_max 27.5166
_cell_measurement_theta_min 2.4790
_cell_volume 2137.8(11)
_computing_cell_refinement 'CrystalClear (Rigaku Inc., 2007)'
_computing_data_collection 'CrystalClear (Rigaku Inc., 2007)'
_computing_data_reduction 'CrystalClear (Rigaku Inc., 2007)'
_computing_molecular_graphics 'Bruker SHELXTL'
_computing_publication_material 'Bruker SHELXTL'
_computing_structure_refinement 'SHELXL-97 (Sheldrick, 1997)'
_computing_structure_solution 'SHELXS-97 (Sheldrick, 1990)'
_diffrn_ambient_temperature 293(2)
_diffrn_detector_area_resol_mean 14.6306
_diffrn_measured_fraction_theta_full 0.994
_diffrn_measured_fraction_theta_max 0.994
_diffrn_measurement_device_type Mercury70
_diffrn_measurement_method CCD_Profile_fitting
_diffrn_radiation_monochromator graphite
_diffrn_radiation_source 'fine-focus sealed tube'
_diffrn_radiation_type MoK\a
_diffrn_radiation_wavelength 0.71073
_diffrn_reflns_av_R_equivalents 0.0265
_diffrn_reflns_av_sigmaI/netI 0.0368
_diffrn_reflns_limit_h_max 15
_diffrn_reflns_limit_h_min -19
_diffrn_reflns_limit_k_max 19
_diffrn_reflns_limit_k_min -14
_diffrn_reflns_limit_l_max 13
_diffrn_reflns_limit_l_min -13
_diffrn_reflns_number 4047
_diffrn_reflns_theta_full 27.46
_diffrn_reflns_theta_max 27.46
_diffrn_reflns_theta_min 2.48
_exptl_absorpt_coefficient_mu 19.645
_exptl_absorpt_correction_T_max 1.0000
_exptl_absorpt_correction_T_min 0.6611
_exptl_absorpt_correction_type multi-scan
_exptl_crystal_colour Black
_exptl_crystal_density_diffrn 5.203
_exptl_crystal_density_method 'not measured'
_exptl_crystal_description Block
_exptl_crystal_F_000 2802
_exptl_crystal_size_max 0.1200
_exptl_crystal_size_mid 0.1000
_exptl_crystal_size_min 0.0800
_refine_diff_density_max 1.475
_refine_diff_density_min -1.230
_refine_diff_density_rms 0.281
_refine_ls_abs_structure_details 'Flack H D (1983), Acta Cryst. A39, 876-881'
_refine_ls_abs_structure_Flack 0.05(3)
_refine_ls_extinction_coef 0.00280(4)
_refine_ls_extinction_expression Fc^*^=kFc[1+0.001xFc^2^\l^3^/sin(2\q)]^-1/4^
_refine_ls_extinction_method SHELXL
_refine_ls_goodness_of_fit_ref 1.036
_refine_ls_matrix_type full
_refine_ls_number_parameters 74
_refine_ls_number_reflns 2083
_refine_ls_number_restraints 5
_refine_ls_restrained_S_all 1.034
_refine_ls_R_factor_all 0.0237
_refine_ls_R_factor_gt 0.0232
_refine_ls_shift/su_max 0.003
_refine_ls_shift/su_mean 0.000
_refine_ls_structure_factor_coef Fsqd
_refine_ls_weighting_details 'calc w=1/[\s^2^(Fo^2^)+(0.0168P)^2^+0.0000P] where P=(Fo^2^+2Fc^2^)/3'
_refine_ls_weighting_scheme calc
_refine_ls_wR_factor_gt 0.0489
_refine_ls_wR_factor_ref 0.0491
_reflns_number_gt 2035
_reflns_number_total 2083
_reflns_threshold_expression >2sigma(I)
_cod_data_source_file c6dt03630a2.cif
_cod_data_source_block CsMn4Ga5Te12
_cod_depositor_comments
;
The following automatic conversions were performed:

'_exptl_absorpt_correction_type' value 'Multi-scan' changed to
'multi-scan' according to
/usr/data/users/saulius/crontab/automatic-downloads/rss-feeds/RSC/lib/dictionaries/cif_core.dic
dictionary named 'cif_core.dic' version 2.4.2 from 2011-04-26.

Automatic conversion script
Id: cif_fix_values 4268 2015-11-12 08:31:59Z antanas 

 Adding full bibliography for 7040898--7040901.cif.
;
_cod_original_cell_volume 2137.6(11)
_cod_original_sg_symbol_H-M R3
_cod_database_code 7040901

loop_
_symmetry_equiv_pos_as_xyz
'x, y, z'
'-y, x-y, z'
'-x+y, -x, z'
'x+2/3, y+1/3, z+1/3'
'-y+2/3, x-y+1/3, z+1/3'
'-x+y+2/3, -x+1/3, z+1/3'
'x+1/3, y+2/3, z+2/3'
'-y+1/3, x-y+2/3, z+2/3'
'-x+y+1/3, -x+2/3, z+2/3'

loop_
_atom_site_label
_atom_site_type_symbol
_atom_site_fract_x
_atom_site_fract_y
_atom_site_fract_z
_atom_site_U_iso_or_equiv
_atom_site_adp_type
_atom_site_occupancy
_atom_site_symmetry_multiplicity
_atom_site_calc_flag
_atom_site_refinement_flags
Cs1 Cs 0.0000 0.0000 0.50044(11) 0.03054(17) Uani 1 3 d S
Mn1 Mn 0.17896(6) 0.12867(5) 0.91948(8) 0.0173(2) Uani 0.6220(4) 1 d P
Mn2 Mn 0.31216(6) 0.08002(6) 0.24946(8) 0.0174(3) Uani 0.496(3) 1 d P
Mn3 Mn 0.23363(5) 0.30638(6) 0.24412(9) 0.01546(18) Uani 0.215(3) 1 d P
Ga1 Ga 0.17896(6) 0.12867(5) 0.91948(8) 0.0173(2) Uani 0.3780(4) 1 d P
Ga2 Ga 0.31216(6) 0.08002(6) 0.24946(8) 0.0174(3) Uani 0.504(3) 1 d P
Ga3 Ga 0.23363(5) 0.30638(6) 0.24412(9) 0.01546(18) Uani 0.785(3) 1 d P
Te1 Te 0.16807(4) 0.11908(3) 0.17643(5) 0.01739(13) Uani 1 1 d .
Te2 Te 0.21879(4) 0.29776(3) 0.49896(4) 0.01673(11) Uani 1 1 d .
Te3 Te 0.29755(3) 0.07250(4) 0.50526(3) 0.01808(13) Uani 1 1 d .
Te4 Te 0.05018(3) 0.17686(4) 0.81358(4) 0.01868(13) Uani 1 1 d .

loop_
_atom_site_aniso_label
_atom_site_aniso_U_11
_atom_site_aniso_U_22
_atom_site_aniso_U_33
_atom_site_aniso_U_23
_atom_site_aniso_U_13
_atom_site_aniso_U_12
Cs1 0.0320(2) 0.0320(2) 0.0276(4) 0.000 0.000 0.01600(12)
Mn1 0.0193(4) 0.0166(4) 0.0157(4) 0.0002(3) 0.0003(3) 0.0088(3)
Mn2 0.0176(4) 0.0171(4) 0.0158(4) -0.0008(2) -0.0018(2) 0.0073(3)
Mn3 0.0151(4) 0.0182(4) 0.0136(3) -0.0002(2) -0.0002(2) 0.0088(3)
Ga1 0.0193(4) 0.0166(4) 0.0157(4) 0.0002(3) 0.0003(3) 0.0088(3)
Ga2 0.0176(4) 0.0171(4) 0.0158(4) -0.0008(2) -0.0018(2) 0.0073(3)
Ga3 0.0151(4) 0.0182(4) 0.0136(3) -0.0002(2) -0.0002(2) 0.0088(3)
Te1 0.0165(2) 0.0167(2) 0.0192(3) -0.0022(2) -0.0029(2) 0.00850(17)
Te2 0.0181(2) 0.0200(2) 0.01414(18) 0.00118(18) 0.00040(18) 0.01108(19)
Te3 0.0209(3) 0.0161(2) 0.0153(3) -0.00042(18) -0.00002(18) 0.00778(19)
Te4 0.0198(2) 0.0207(2) 0.0169(3) 0.0030(2) 0.00079(16) 0.0111(2)

loop_
_atom_type_symbol
_atom_type_description
_atom_type_scat_dispersion_real
_atom_type_scat_dispersion_imag
_atom_type_scat_source
Mn Mn 0.3368 0.7283 'International Tables Vol C Tables 4.2.6.8 and 6.1.1.4'
Ga Ga 0.2307 1.6083 'International Tables Vol C Tables 4.2.6.8 and 6.1.1.4'
Te Te -0.5308 1.6751 'International Tables Vol C Tables 4.2.6.8 and 6.1.1.4'
Cs Cs -0.3680 2.1192 'International Tables Vol C Tables 4.2.6.8 and 6.1.1.4'

loop_
_geom_angle_atom_site_label_1
_geom_angle_atom_site_label_2
_geom_angle_atom_site_label_3
_geom_angle
_geom_angle_site_symmetry_1
_geom_angle_site_symmetry_3
Te4 Cs1 Te4 62.16(3) . 3
Te4 Cs1 Te4 62.16(3) . 2
Te4 Cs1 Te4 62.16(3) 3 2
Te4 Cs1 Te1 177.63(2) . 3
Te4 Cs1 Te1 119.91(2) 3 3
Te4 Cs1 Te1 119.58(2) 2 3
Te4 Cs1 Te1 119.58(2) . 2
Te4 Cs1 Te1 177.63(2) 3 2
Te4 Cs1 Te1 119.91(2) 2 2
Te1 Cs1 Te1 58.31(3) 3 2
Te4 Cs1 Te1 119.91(2) . .
Te4 Cs1 Te1 119.58(2) 3 .
Te4 Cs1 Te1 177.63(2) 2 .
Te1 Cs1 Te1 58.31(3) 3 .
Te1 Cs1 Te1 58.31(3) 2 .
Te4 Cs1 Te2 58.843(15) . .
Te4 Cs1 Te2 90.657(14) 3 .
Te4 Cs1 Te2 121.00(2) 2 .
Te1 Cs1 Te2 119.36(2) 3 .
Te1 Cs1 Te2 89.092(15) 2 .
Te1 Cs1 Te2 61.065(13) . .
Te4 Cs1 Te2 90.657(14) . 2
Te4 Cs1 Te2 121.00(2) 3 2
Te4 Cs1 Te2 58.843(15) 2 2
Te1 Cs1 Te2 89.092(15) 3 2
Te1 Cs1 Te2 61.065(14) 2 2
Te1 Cs1 Te2 119.36(2) . 2
Te2 Cs1 Te2 120.0 . 2
Te4 Cs1 Te2 121.00(2) . 3
Te4 Cs1 Te2 58.843(15) 3 3
Te4 Cs1 Te2 90.657(14) 2 3
Te1 Cs1 Te2 61.065(14) 3 3
Te1 Cs1 Te2 119.36(2) 2 3
Te1 Cs1 Te2 89.092(15) . 3
Te2 Cs1 Te2 120.0 . 3
Te2 Cs1 Te2 120.0 2 3
Te4 Cs1 Te3 120.25(2) . 3
Te4 Cs1 Te3 89.743(15) 3 3
Te4 Cs1 Te3 58.088(14) 2 3
Te1 Cs1 Te3 61.513(14) 3 3
Te1 Cs1 Te3 90.564(13) 2 3
Te1 Cs1 Te3 119.83(2) . 3
Te2 Cs1 Te3 178.594(15) . 3
Te2 Cs1 Te3 58.685(12) 2 3
Te2 Cs1 Te3 61.326(12) 3 3
Te4 Cs1 Te3 89.743(15) . .
Te4 Cs1 Te3 58.088(14) 3 .
Te4 Cs1 Te3 120.25(2) 2 .
Te1 Cs1 Te3 90.564(13) 3 .
Te1 Cs1 Te3 119.83(2) 2 .
Te1 Cs1 Te3 61.513(14) . .
Te2 Cs1 Te3 61.326(12) . .
Te2 Cs1 Te3 178.594(15) 2 .
Te2 Cs1 Te3 58.685(12) 3 .
Te3 Cs1 Te3 119.985(1) 3 .
Te4 Cs1 Te3 58.088(14) . 2
Te4 Cs1 Te3 120.25(2) 3 2
Te4 Cs1 Te3 89.742(15) 2 2
Te1 Cs1 Te3 119.83(2) 3 2
Te1 Cs1 Te3 61.513(14) 2 2
Te1 Cs1 Te3 90.564(13) . 2
Te2 Cs1 Te3 58.685(12) . 2
Te2 Cs1 Te3 61.326(12) 2 2
Te2 Cs1 Te3 178.594(15) 3 2
Te3 Cs1 Te3 119.985(1) 3 2
Te3 Cs1 Te3 119.985(1) . 2
Te4 Mn1 Te4 103.25(4) . 3
Te4 Mn1 Te1 113.16(3) . 1_556
Te4 Mn1 Te1 112.09(3) 3 1_556
Te4 Mn1 Te2 110.13(3) . 5
Te4 Mn1 Te2 104.72(3) 3 5
Te1 Mn1 Te2 112.77(3) 1_556 5
Te4 Mn2 Te3 117.79(3) 5_554 .
Te4 Mn2 Te1 112.50(3) 5_554 .
Te3 Mn2 Te1 103.45(3) . .
Te4 Mn2 Te3 107.76(3) 5_554 8_544
Te3 Mn2 Te3 106.13(3) . 8_544
Te1 Mn2 Te3 108.78(3) . 8_544
Te1 Mn3 Te2 119.36(3) . 9_554
Te1 Mn3 Te3 111.77(3) . 9_554
Te2 Mn3 Te3 104.91(3) 9_554 9_554
Te1 Mn3 Te2 103.73(4) . .
Te2 Mn3 Te2 112.23(3) 9_554 .
Te3 Mn3 Te2 103.96(3) 9_554 .
Mn3 Te1 Mn2 105.19(3) . .
Mn3 Te1 Ga1 103.24(3) . 1_554
Mn2 Te1 Ga1 105.10(3) . 1_554
Mn3 Te1 Mn1 103.24(3) . 1_554
Mn2 Te1 Mn1 105.10(3) . 1_554
Ga1 Te1 Mn1 0.00(3) 1_554 1_554
Mn3 Te1 Cs1 94.49(3) . .
Mn2 Te1 Cs1 94.15(3) . .
Ga1 Te1 Cs1 149.09(3) 1_554 .
Mn1 Te1 Cs1 149.09(3) 1_554 .
Ga3 Te2 Mn3 0.00(5) 5 5
Ga3 Te2 Mn3 105.13(3) 5 .
Mn3 Te2 Mn3 105.13(3) 5 .
Ga3 Te2 Ga1 103.38(3) 5 9_554
Mn3 Te2 Ga1 103.38(3) 5 9_554
Mn3 Te2 Ga1 107.65(3) . 9_554
Ga3 Te2 Mn1 103.38(3) 5 9_554
Mn3 Te2 Mn1 103.38(3) 5 9_554
Mn3 Te2 Mn1 107.65(3) . 9_554
Ga1 Te2 Mn1 0.00(5) 9_554 9_554
Ga3 Te2 Cs1 93.543(19) 5 .
Mn3 Te2 Cs1 93.543(19) 5 .
Mn3 Te2 Cs1 93.51(2) . .
Ga1 Te2 Cs1 147.98(2) 9_554 .
Mn1 Te2 Cs1 147.98(2) 9_554 .
Ga3 Te3 Mn3 0.00(5) 5 5
Ga3 Te3 Mn2 105.00(3) 5 .
Mn3 Te3 Mn2 105.00(3) 5 .
Ga3 Te3 Ga2 108.62(3) 5 6
Mn3 Te3 Ga2 108.62(3) 5 6
Mn2 Te3 Ga2 104.44(3) . 6
Ga3 Te3 Mn2 108.62(3) 5 6
Mn3 Te3 Mn2 108.62(3) 5 6
Mn2 Te3 Mn2 104.44(3) . 6
Ga2 Te3 Mn2 0.00(4) 6 6
Ga3 Te3 Cs1 92.72(2) 5 .
Mn3 Te3 Cs1 92.72(2) 5 .
Mn2 Te3 Cs1 93.28(3) . .
Ga2 Te3 Cs1 147.15(2) 6 .
Mn2 Te3 Cs1 147.15(2) 6 .
Ga2 Te4 Mn2 0.00(5) 9 9
Ga2 Te4 Mn1 103.82(3) 9 .
Mn2 Te4 Mn1 103.82(3) 9 .
Ga2 Te4 Ga1 104.33(3) 9 2
Mn2 Te4 Ga1 104.33(3) 9 2
Mn1 Te4 Ga1 105.10(4) . 2
Ga2 Te4 Mn1 104.33(3) 9 2
Mn2 Te4 Mn1 104.33(3) 9 2
Mn1 Te4 Mn1 105.10(4) . 2
Ga1 Te4 Mn1 0.00(5) 2 2
Ga2 Te4 Cs1 150.32(3) 9 .
Mn2 Te4 Cs1 150.32(3) 9 .
Mn1 Te4 Cs1 93.80(3) . .
Ga1 Te4 Cs1 93.62(3) 2 .
Mn1 Te4 Cs1 93.62(3) 2 .

loop_
_geom_bond_atom_site_label_1
_geom_bond_atom_site_label_2
_geom_bond_distance
_geom_bond_site_symmetry_2
Cs1 Te4 4.0720(16) .
Cs1 Te4 4.0720(16) 3
Cs1 Te4 4.0720(16) 2
Cs1 Te1 4.0919(16) 3
Cs1 Te1 4.0919(16) 2
Cs1 Te1 4.0919(16) .
Cs1 Te2 4.1080(11) .
Cs1 Te2 4.1080(11) 2
Cs1 Te2 4.1080(11) 3
Cs1 Te3 4.1324(12) 3
Cs1 Te3 4.1324(12) .
Cs1 Te3 4.1324(12) 2
Mn1 Te4 2.6757(10) .
Mn1 Te4 2.6871(10) 3
Mn1 Te1 2.6874(14) 1_556
Mn1 Te2 2.7292(10) 5
Mn2 Te4 2.6608(11) 5_554
Mn2 Te3 2.6779(14) .
Mn2 Te1 2.6797(10) .
Mn2 Te3 2.7158(11) 8_544
Mn3 Te1 2.6280(10) .
Mn3 Te2 2.6412(10) 9_554
Mn3 Te3 2.6593(10) 9_554
Mn3 Te2 2.6681(14) .
Te1 Ga1 2.6874(14) 1_554
Te1 Mn1 2.6874(14) 1_554
Te2 Ga3 2.6411(10) 5
Te2 Mn3 2.6411(10) 5
Te2 Ga1 2.7292(10) 9_554
Te2 Mn1 2.7292(10) 9_554
Te3 Ga3 2.6594(10) 5
Te3 Mn3 2.6594(10) 5
Te3 Ga2 2.7157(11) 6
Te3 Mn2 2.7157(11) 6
Te4 Ga2 2.6607(11) 9
Te4 Mn2 2.6607(11) 9
Te4 Ga1 2.6871(10) 2
Te4 Mn1 2.6871(10) 2
